data_7016989
loop_
_publ_author_name
'Ho, Joanne H. H.'
'Wagler, J\"org'
'Willis, Anthony C.'
'Messerle, Barbara A.'

_publ_section_title
;
 Synthesis and structures of homo- and heterobimetallic rhodium(i) and/or
 iridium(i) complexes of binucleating bis(1-pyrazolyl)methane ligands.
;
_journal_issue 41
_journal_name_full 'Dalton transactions (Cambridge, England : 2003)'
_journal_page_first 11031
_journal_page_last 11042
_journal_paper_doi 10.1039/c1dt10499c
_journal_volume 40
_journal_year 2011
_chemical_formula_moiety 'C28 H22 N8'
_chemical_formula_sum 'C28 H22 N8'
_chemical_formula_weight 470.54
_chemical_name_systematic
;
?
;
_space_group_IT_number 14
_symmetry_cell_setting monoclinic
_symmetry_space_group_name_Hall '-P 2ybc'
_symmetry_space_group_name_H-M 'P 1 21/c 1'
_atom_sites_solution_hydrogens geom
_atom_sites_solution_primary direct
_atom_sites_solution_secondary difmap
_audit_creation_method SHELXL-97
_cell_angle_alpha 90.00
_cell_angle_beta 112.0660(10)
_cell_angle_gamma 90.00
_cell_formula_units_Z 4
_cell_length_a 10.0732(3)
_cell_length_b 23.3283(5)
_cell_length_c 10.6167(3)
_cell_measurement_reflns_used 9830
_cell_measurement_temperature 90(2)
_cell_measurement_theta_max 32.63
_cell_measurement_theta_min 2.18
_cell_volume 2312.08(11)
_computing_cell_refinement 'Bruker SMART'
_computing_data_collection 'Bruker SMART'
_computing_data_reduction 'Bruker SAINT'
_computing_molecular_graphics 'Ortep32 (Farugia)'
_computing_publication_material 'Shelx-97/ciftab(Sheldrick, 1997)'
_computing_structure_refinement 'SHELXL-97 (Sheldrick, 1997)'
_computing_structure_solution 'SHELXS-97 (Sheldrick, 1990)'
_diffrn_ambient_temperature 90(2)
_diffrn_measured_fraction_theta_full 0.999
_diffrn_measured_fraction_theta_max 0.999
_diffrn_measurement_device_type 'CCD area detector'
_diffrn_measurement_method 'phi and omega scans'
_diffrn_radiation_monochromator graphite
_diffrn_radiation_source 'fine-focus sealed tube'
_diffrn_radiation_type MoK\a
_diffrn_radiation_wavelength 0.71073
_diffrn_reflns_av_R_equivalents 0.0281
_diffrn_reflns_av_sigmaI/netI 0.0328
_diffrn_reflns_limit_h_max 15
_diffrn_reflns_limit_h_min -15
_diffrn_reflns_limit_k_max 34
_diffrn_reflns_limit_k_min -34
_diffrn_reflns_limit_l_max 14
_diffrn_reflns_limit_l_min -15
_diffrn_reflns_number 31238
_diffrn_reflns_theta_full 32.00
_diffrn_reflns_theta_max 32.00
_diffrn_reflns_theta_min 2.53
_exptl_absorpt_coefficient_mu 0.085
_exptl_absorpt_correction_T_max 0.9915
_exptl_absorpt_correction_T_min 0.9245
_exptl_absorpt_correction_type multi-scan
_exptl_absorpt_process_details SADABS
_exptl_crystal_colour yellow
_exptl_crystal_density_diffrn 1.352
_exptl_crystal_density_method 'not measured'
_exptl_crystal_description plate
_exptl_crystal_F_000 984
_exptl_crystal_size_max 0.55
_exptl_crystal_size_mid 0.45
_exptl_crystal_size_min 0.10
_refine_diff_density_max 0.438
_refine_diff_density_min -0.294
_refine_diff_density_rms 0.055
_refine_ls_extinction_method none
_refine_ls_goodness_of_fit_ref 1.096
_refine_ls_hydrogen_treatment constr
_refine_ls_matrix_type full
_refine_ls_number_parameters 325
_refine_ls_number_reflns 8008
_refine_ls_number_restraints 0
_refine_ls_restrained_S_all 1.096
_refine_ls_R_factor_all 0.0701
_refine_ls_R_factor_gt 0.0459
_refine_ls_shift/su_max 0.006
_refine_ls_shift/su_mean 0.000
_refine_ls_structure_factor_coef Fsqd
_refine_ls_weighting_details 'calc w=1/[\s^2^(Fo^2^)+(0.0718P)^2^+0.1640P] where P=(Fo^2^+2Fc^2^)/3'
_refine_ls_weighting_scheme calc
_refine_ls_wR_factor_gt 0.1203
_refine_ls_wR_factor_ref 0.1297
_reflns_number_gt 5913
_reflns_number_total 8008
_reflns_threshold_expression >2sigma(I)
_cod_data_source_file c1dt10499c.txt
_cod_data_source_block compound1c
_cod_original_sg_symbol_Hall -P2ybc
_cod_original_sg_symbol_H-M P21/c
_cod_database_code 7016989

loop_
_symmetry_equiv_pos_as_xyz
'x, y, z'
'-x, y+1/2, -z+1/2'
'-x, -y, -z'
'x, -y-1/2, z-1/2'

loop_
_atom_site_label
_atom_site_type_symbol
_atom_site_fract_x
_atom_site_fract_y
_atom_site_fract_z
_atom_site_U_iso_or_equiv
_atom_site_adp_type
_atom_site_occupancy
_atom_site_symmetry_multiplicity
_atom_site_calc_flag
_atom_site_refinement_flags
N1 N 0.46983(9) 0.13868(4) 0.78163(9) 0.01926(18) Uani 1 1 d .
N2 N 0.59733(9) 0.11357(4) 0.85268(8) 0.01687(17) Uani 1 1 d .
N3 N 0.92022(10) 0.06517(4) 0.93709(9) 0.01990(18) Uani 1 1 d .
N4 N 0.83904(9) 0.10912(4) 0.86457(9) 0.01618(17) Uani 1 1 d .
N5 N 0.78476(10) 0.22340(4) 0.52595(9) 0.01983(18) Uani 1 1 d .
N6 N 0.80734(9) 0.18893(3) 0.43287(8) 0.01512(16) Uani 1 1 d .
N7 N 1.18225(10) 0.18957(4) 0.53016(10) 0.02196(19) Uani 1 1 d .
N8 N 1.04669(9) 0.18890(4) 0.43634(8) 0.01652(17) Uani 1 1 d .
C1 C 0.40120(12) 0.13850(5) 0.86658(12) 0.0234(2) Uani 1 1 d .
H1 H 0.3078 0.1537 0.8453 0.028 Uiso 1 1 calc R
C2 C 0.48267(13) 0.11333(5) 0.99104(12) 0.0261(2) Uani 1 1 d .
H2 H 0.4566 0.1083 1.0675 0.031 Uiso 1 1 calc R
C3 C 0.60910(12) 0.09733(5) 0.97905(11) 0.0228(2) Uani 1 1 d .
H3 H 0.6884 0.0787 1.0457 0.027 Uiso 1 1 calc R
C4 C 1.04790(12) 0.08870(5) 1.00320(11) 0.0230(2) Uani 1 1 d .
H4 H 1.1285 0.0683 1.0633 0.028 Uiso 1 1 calc R
C5 C 1.04917(13) 0.14727(5) 0.97343(13) 0.0278(2) Uani 1 1 d .
H5 H 1.1273 0.1732 1.0078 0.033 Uiso 1 1 calc R
C6 C 0.91321(12) 0.15889(5) 0.88407(12) 0.0252(2) Uani 1 1 d .
H6 H 0.8778 0.1949 0.8436 0.030 Uiso 1 1 calc R
C7 C 0.68954(11) 0.10042(4) 0.77873(10) 0.01562(18) Uani 1 1 d .
H7 H 0.6657 0.1284 0.7020 0.019 Uiso 1 1 calc R
C8 C 0.65548(12) 0.24581(5) 0.45931(12) 0.0233(2) Uani 1 1 d .
H8 H 0.6097 0.2721 0.4982 0.028 Uiso 1 1 calc R
C9 C 0.59527(12) 0.22597(5) 0.32520(12) 0.0244(2) Uani 1 1 d .
H9 H 0.5046 0.2357 0.2583 0.029 Uiso 1 1 calc R
C10 C 0.69558(11) 0.18942(5) 0.31150(10) 0.0198(2) Uani 1 1 d .
H10 H 0.6882 0.1685 0.2324 0.024 Uiso 1 1 calc R
C11 C 1.25813(13) 0.21466(5) 0.46608(13) 0.0271(2) Uani 1 1 d .
H11 H 1.3583 0.2215 0.5062 0.033 Uiso 1 1 calc R
C12 C 1.17188(13) 0.22969(5) 0.33196(13) 0.0262(2) Uani 1 1 d .
H12 H 1.2011 0.2479 0.2666 0.031 Uiso 1 1 calc R
C13 C 1.03621(12) 0.21233(5) 0.31589(11) 0.0202(2) Uani 1 1 d .
H13 H 0.9519 0.2160 0.2364 0.024 Uiso 1 1 calc R
C14 C 0.93988(10) 0.15659(4) 0.46872(10) 0.01487(18) Uani 1 1 d .
H14 H 0.9784 0.1513 0.5696 0.018 Uiso 1 1 calc R
C15 C 0.66459(10) 0.04093(4) 0.71680(10) 0.01560(19) Uani 1 1 d .
C16 C 0.59016(11) 0.00003(4) 0.75564(10) 0.0186(2) Uani 1 1 d .
H16 H 0.5542 0.0088 0.8243 0.022 Uiso 1 1 calc R
C17 C 0.56564(12) -0.05524(5) 0.69529(11) 0.0204(2) Uani 1 1 d .
H17 H 0.5132 -0.0829 0.7234 0.024 Uiso 1 1 calc R
C18 C 0.61674(11) -0.06881(4) 0.59754(11) 0.0194(2) Uani 1 1 d .
H18 H 0.6020 -0.1062 0.5595 0.023 Uiso 1 1 calc R
C19 C 0.69223(11) -0.02739(4) 0.55150(10) 0.01638(19) Uani 1 1 d .
C20 C 0.73953(11) -0.04020(4) 0.44749(10) 0.01722(19) Uani 1 1 d .
H20 H 0.7237 -0.0776 0.4091 0.021 Uiso 1 1 calc R
C21 C 0.80960(11) 0.00029(4) 0.39785(10) 0.01604(19) Uani 1 1 d .
C22 C 0.85932(11) -0.01376(4) 0.29251(10) 0.0189(2) Uani 1 1 d .
H22 H 0.8414 -0.0509 0.2528 0.023 Uiso 1 1 calc R
C23 C 0.93189(12) 0.02511(4) 0.24815(10) 0.0196(2) Uani 1 1 d .
H23 H 0.9652 0.0150 0.1784 0.023 Uiso 1 1 calc R
C24 C 0.95836(11) 0.08105(4) 0.30583(10) 0.01784(19) Uani 1 1 d .
H24 H 1.0102 0.1078 0.2744 0.021 Uiso 1 1 calc R
C25 C 0.91086(10) 0.09720(4) 0.40546(10) 0.01487(18) Uani 1 1 d .
C26 C 0.83465(10) 0.05671(4) 0.45633(9) 0.01460(18) Uani 1 1 d .
C27 C 0.78745(10) 0.06951(4) 0.56151(10) 0.01485(18) Uani 1 1 d .
H27 H 0.8038 0.1068 0.6004 0.018 Uiso 1 1 calc R
C28 C 0.71673(10) 0.02876(4) 0.61089(10) 0.01479(18) Uani 1 1 d .

loop_
_atom_site_aniso_label
_atom_site_aniso_U_11
_atom_site_aniso_U_22
_atom_site_aniso_U_33
_atom_site_aniso_U_23
_atom_site_aniso_U_13
_atom_site_aniso_U_12
N1 0.0177(4) 0.0163(4) 0.0211(4) -0.0023(3) 0.0042(3) 0.0011(3)
N2 0.0176(4) 0.0183(4) 0.0148(4) 0.0006(3) 0.0062(3) 0.0020(3)
N3 0.0201(4) 0.0196(4) 0.0178(4) 0.0027(3) 0.0047(3) 0.0021(3)
N4 0.0180(4) 0.0143(4) 0.0169(4) -0.0003(3) 0.0073(3) -0.0004(3)
N5 0.0246(4) 0.0178(4) 0.0197(4) -0.0038(3) 0.0113(4) 0.0004(3)
N6 0.0179(4) 0.0133(4) 0.0141(4) -0.0007(3) 0.0060(3) 0.0017(3)
N7 0.0183(4) 0.0192(4) 0.0251(5) -0.0045(4) 0.0044(4) -0.0003(3)
N8 0.0171(4) 0.0161(4) 0.0164(4) 0.0016(3) 0.0063(3) 0.0009(3)
C1 0.0199(5) 0.0204(5) 0.0312(6) -0.0068(4) 0.0111(4) -0.0018(4)
C2 0.0292(6) 0.0299(6) 0.0249(5) -0.0033(5) 0.0165(5) -0.0038(5)
C3 0.0260(5) 0.0270(6) 0.0164(5) 0.0024(4) 0.0091(4) 0.0012(4)
C4 0.0198(5) 0.0290(6) 0.0194(5) -0.0011(4) 0.0064(4) -0.0010(4)
C5 0.0240(5) 0.0271(6) 0.0318(6) -0.0050(5) 0.0100(5) -0.0086(4)
C6 0.0259(5) 0.0165(5) 0.0329(6) -0.0010(4) 0.0108(5) -0.0039(4)
C7 0.0178(4) 0.0159(4) 0.0134(4) 0.0013(3) 0.0061(3) 0.0015(3)
C8 0.0249(5) 0.0197(5) 0.0280(5) -0.0038(4) 0.0130(4) 0.0025(4)
C9 0.0205(5) 0.0250(5) 0.0244(5) 0.0005(4) 0.0047(4) 0.0049(4)
C10 0.0201(5) 0.0213(5) 0.0148(4) -0.0017(4) 0.0030(4) 0.0026(4)
C11 0.0218(5) 0.0221(5) 0.0392(7) -0.0089(5) 0.0134(5) -0.0038(4)
C12 0.0362(6) 0.0181(5) 0.0337(6) -0.0034(4) 0.0238(5) -0.0051(4)
C13 0.0275(5) 0.0174(5) 0.0173(5) 0.0020(4) 0.0104(4) -0.0007(4)
C14 0.0156(4) 0.0149(4) 0.0143(4) 0.0017(3) 0.0057(3) 0.0016(3)
C15 0.0167(4) 0.0151(4) 0.0134(4) 0.0015(3) 0.0038(3) 0.0011(3)
C16 0.0201(5) 0.0191(5) 0.0161(4) 0.0027(4) 0.0061(4) -0.0015(4)
C17 0.0221(5) 0.0171(5) 0.0200(5) 0.0047(4) 0.0056(4) -0.0032(4)
C18 0.0211(5) 0.0136(4) 0.0196(5) 0.0007(4) 0.0034(4) -0.0017(4)
C19 0.0169(4) 0.0132(4) 0.0161(4) 0.0004(3) 0.0028(4) 0.0008(3)
C20 0.0191(5) 0.0124(4) 0.0170(4) -0.0014(3) 0.0033(4) 0.0013(3)
C21 0.0179(4) 0.0142(4) 0.0140(4) -0.0005(3) 0.0036(4) 0.0034(3)
C22 0.0234(5) 0.0158(4) 0.0154(4) -0.0020(4) 0.0051(4) 0.0044(4)
C23 0.0257(5) 0.0189(5) 0.0147(4) 0.0003(4) 0.0082(4) 0.0067(4)
C24 0.0215(5) 0.0168(4) 0.0161(4) 0.0026(4) 0.0081(4) 0.0040(4)
C25 0.0163(4) 0.0141(4) 0.0131(4) 0.0010(3) 0.0042(3) 0.0026(3)
C26 0.0155(4) 0.0137(4) 0.0133(4) 0.0004(3) 0.0040(3) 0.0022(3)
C27 0.0172(4) 0.0128(4) 0.0142(4) -0.0005(3) 0.0055(3) 0.0010(3)
C28 0.0151(4) 0.0135(4) 0.0139(4) 0.0005(3) 0.0033(3) 0.0009(3)

loop_
_atom_type_symbol
_atom_type_description
_atom_type_scat_dispersion_real
_atom_type_scat_dispersion_imag
_atom_type_scat_source
C C 0.0033 0.0016 'International Tables Vol C Tables 4.2.6.8 and 6.1.1.4'
H H 0.0000 0.0000 'International Tables Vol C Tables 4.2.6.8 and 6.1.1.4'
N N 0.0061 0.0033 'International Tables Vol C Tables 4.2.6.8 and 6.1.1.4'

loop_
_geom_angle_atom_site_label_1
_geom_angle_atom_site_label_2
_geom_angle_atom_site_label_3
_geom_angle
C1 N1 N2 104.33(9)
N1 N2 C3 112.59(9)
N1 N2 C7 117.03(8)
C3 N2 C7 129.65(9)
C4 N3 N4 104.18(9)
C6 N4 N3 112.40(9)
C6 N4 C7 126.77(9)
N3 N4 C7 120.84(8)
C8 N5 N6 104.08(8)
C10 N6 N5 112.35(8)
C10 N6 C14 127.31(8)
N5 N6 C14 120.34(8)
C11 N7 N8 104.03(9)
N7 N8 C13 112.83(9)
N7 N8 C14 117.54(8)
C13 N8 C14 128.87(9)
N1 C1 C2 111.93(10)
N1 C1 H1 124.0
C2 C1 H1 124.0
C3 C2 C1 105.16(10)
C3 C2 H2 127.4
C1 C2 H2 127.4
N2 C3 C2 105.98(10)
N2 C3 H3 127.0
C2 C3 H3 127.0
N3 C4 C5 111.81(10)
N3 C4 H4 124.1
C5 C4 H4 124.1
C6 C5 C4 104.92(10)
C6 C5 H5 127.5
C4 C5 H5 127.5
N4 C6 C5 106.70(10)
N4 C6 H6 126.7
C5 C6 H6 126.7
N4 C7 N2 110.69(8)
N4 C7 C15 111.35(8)
N2 C7 C15 113.04(8)
N4 C7 H7 107.1
N2 C7 H7 107.1
C15 C7 H7 107.1
N5 C8 C9 111.93(10)
N5 C8 H8 124.0
C9 C8 H8 124.0
C10 C9 C8 104.99(10)
C10 C9 H9 127.5
C8 C9 H9 127.5
N6 C10 C9 106.64(9)
N6 C10 H10 126.7
C9 C10 H10 126.7
N7 C11 C12 111.81(10)
N7 C11 H11 124.1
C12 C11 H11 124.1
C13 C12 C11 105.06(10)
C13 C12 H12 127.5
C11 C12 H12 127.5
N8 C13 C12 106.26(10)
N8 C13 H13 126.9
C12 C13 H13 126.9
N6 C14 N8 110.90(8)
N6 C14 C25 110.61(8)
N8 C14 C25 113.83(8)
N6 C14 H14 107.0
N8 C14 H14 107.0
C25 C14 H14 107.0
C16 C15 C28 120.04(9)
C16 C15 C7 121.85(9)
C28 C15 C7 118.07(9)
C15 C16 C17 121.27(10)
C15 C16 H16 119.4
C17 C16 H16 119.4
C18 C17 C16 120.35(10)
C18 C17 H17 119.8
C16 C17 H17 119.8
C17 C18 C19 120.56(10)
C17 C18 H18 119.7
C19 C18 H18 119.7
C20 C19 C18 120.88(9)
C20 C19 C28 119.47(9)
C18 C19 C28 119.63(9)
C19 C20 C21 121.85(9)
C19 C20 H20 119.1
C21 C20 H20 119.1
C20 C21 C22 121.17(9)
C20 C21 C26 119.24(9)
C22 C21 C26 119.57(9)
C23 C22 C21 120.89(9)
C23 C22 H22 119.6
C21 C22 H22 119.6
C22 C23 C24 120.14(10)
C22 C23 H23 119.9
C24 C23 H23 119.9
C25 C24 C23 121.45(10)
C25 C24 H24 119.3
C23 C24 H24 119.3
C24 C25 C26 119.93(9)
C24 C25 C14 121.86(9)
C26 C25 C14 118.18(8)
C27 C26 C21 118.87(9)
C27 C26 C25 123.11(9)
C21 C26 C25 118.00(9)
C26 C27 C28 121.73(9)
C26 C27 H27 119.1
C28 C27 H27 119.1
C27 C28 C19 118.84(9)
C27 C28 C15 123.03(9)
C19 C28 C15 118.12(9)

loop_
_geom_bond_atom_site_label_1
_geom_bond_atom_site_label_2
_geom_bond_distance
N1 C1 1.3265(14)
N1 N2 1.3541(12)
N2 C3 1.3558(13)
N2 C7 1.4564(13)
N3 C4 1.3303(14)
N3 N4 1.3563(12)
N4 C6 1.3538(14)
N4 C7 1.4520(13)
N5 C8 1.3333(14)
N5 N6 1.3580(12)
N6 C10 1.3557(13)
N6 C14 1.4541(12)
N7 C11 1.3343(15)
N7 N8 1.3547(12)
N8 C13 1.3579(13)
N8 C14 1.4566(13)
C1 C2 1.3963(17)
C1 H1 0.9500
C2 C3 1.3781(16)
C2 H2 0.9500
C3 H3 0.9500
C4 C5 1.4037(17)
C4 H4 0.9500
C5 C6 1.3685(17)
C5 H5 0.9500
C6 H6 0.9500
C7 C15 1.5159(14)
C7 H7 1.0000
C8 C9 1.4002(16)
C8 H8 0.9500
C9 C10 1.3709(15)
C9 H9 0.9500
C10 H10 0.9500
C11 C12 1.4056(18)
C11 H11 0.9500
C12 C13 1.3732(16)
C12 H12 0.9500
C13 H13 0.9500
C14 C25 1.5195(14)
C14 H14 1.0000
C15 C16 1.3691(14)
C15 C28 1.4368(14)
C16 C17 1.4195(15)
C16 H16 0.9500
C17 C18 1.3578(16)
C17 H17 0.9500
C18 C19 1.4249(14)
C18 H18 0.9500
C19 C20 1.3895(15)
C19 C28 1.4344(14)
C20 C21 1.3954(14)
C20 H20 0.9500
C21 C22 1.4247(14)
C21 C26 1.4367(13)
C22 C23 1.3555(16)
C22 H22 0.9500
C23 C24 1.4236(15)
C23 H23 0.9500
C24 C25 1.3675(14)
C24 H24 0.9500
C25 C26 1.4438(14)
C26 C27 1.4004(14)
C27 C28 1.4024(14)
C27 H27 0.9500

loop_
_geom_torsion_atom_site_label_1
_geom_torsion_atom_site_label_2
_geom_torsion_atom_site_label_3
_geom_torsion_atom_site_label_4
_geom_torsion
C1 N1 N2 C3 0.59(12)
C1 N1 N2 C7 171.75(9)
C4 N3 N4 C6 0.10(12)
C4 N3 N4 C7 -179.40(9)
C8 N5 N6 C10 -0.23(12)
C8 N5 N6 C14 179.90(9)
C11 N7 N8 C13 0.50(11)
C11 N7 N8 C14 171.42(9)
N2 N1 C1 C2 -0.33(12)
N1 C1 C2 C3 -0.03(14)
N1 N2 C3 C2 -0.62(13)
C7 N2 C3 C2 -170.38(10)
C1 C2 C3 N2 0.38(13)
N4 N3 C4 C5 -0.10(12)
N3 C4 C5 C6 0.07(14)
N3 N4 C6 C5 -0.06(13)
C7 N4 C6 C5 179.40(10)
C4 C5 C6 N4 0.00(13)
C6 N4 C7 N2 -86.37(12)
N3 N4 C7 N2 93.05(10)
C6 N4 C7 C15 146.99(10)
N3 N4 C7 C15 -33.59(12)
N1 N2 C7 N4 143.70(8)
C3 N2 C7 N4 -46.91(14)
N1 N2 C7 C15 -90.60(10)
C3 N2 C7 C15 78.79(13)
N6 N5 C8 C9 0.16(12)
N5 C8 C9 C10 -0.04(14)
N5 N6 C10 C9 0.21(12)
C14 N6 C10 C9 -179.93(10)
C8 C9 C10 N6 -0.10(13)
N8 N7 C11 C12 -0.30(12)
N7 C11 C12 C13 0.01(13)
N7 N8 C13 C12 -0.50(12)
C14 N8 C13 C12 -170.15(9)
C11 C12 C13 N8 0.28(12)
C10 N6 C14 N8 88.33(12)
N5 N6 C14 N8 -91.82(10)
C10 N6 C14 C25 -38.95(13)
N5 N6 C14 C25 140.90(9)
N7 N8 C14 N6 135.85(9)
C13 N8 C14 N6 -54.91(13)
N7 N8 C14 C25 -98.66(10)
C13 N8 C14 C25 70.58(13)
N4 C7 C15 C16 110.14(11)
N2 C7 C15 C16 -15.20(13)
N4 C7 C15 C28 -72.26(11)
N2 C7 C15 C28 162.39(8)
C28 C15 C16 C17 1.46(15)
C7 C15 C16 C17 179.01(9)
C15 C16 C17 C18 0.38(16)
C16 C17 C18 C19 -1.71(16)
C17 C18 C19 C20 -177.24(10)
C17 C18 C19 C28 1.20(15)
C18 C19 C20 C21 177.91(9)
C28 C19 C20 C21 -0.54(15)
C19 C20 C21 C22 179.07(9)
C19 C20 C21 C26 0.46(15)
C20 C21 C22 C23 -177.58(10)
C26 C21 C22 C23 1.03(15)
C21 C22 C23 C24 -0.59(15)
C22 C23 C24 C25 -0.61(15)
C23 C24 C25 C26 1.32(15)
C23 C24 C25 C14 179.35(9)
N6 C14 C25 C24 112.81(10)
N8 C14 C25 C24 -12.84(13)
N6 C14 C25 C26 -69.13(11)
N8 C14 C25 C26 165.22(8)
C20 C21 C26 C27 -0.19(14)
C22 C21 C26 C27 -178.83(9)
C20 C21 C26 C25 178.33(9)
C22 C21 C26 C25 -0.31(13)
C24 C25 C26 C27 177.61(9)
C14 C25 C26 C27 -0.49(14)
C24 C25 C26 C21 -0.85(14)
C14 C25 C26 C21 -178.95(8)
C21 C26 C27 C28 0.03(14)
C25 C26 C27 C28 -178.41(9)
C26 C27 C28 C19 -0.11(14)
C26 C27 C28 C15 -178.75(9)
C20 C19 C28 C27 0.36(14)
C18 C19 C28 C27 -178.11(9)
C20 C19 C28 C15 179.06(9)
C18 C19 C28 C15 0.60(14)
C16 C15 C28 C27 176.75(9)
C7 C15 C28 C27 -0.89(14)
C16 C15 C28 C19 -1.90(14)
C7 C15 C28 C19 -179.54(8)
